data_7718117
loop_
_publ_author_name
'Avagyan, Nane A.'
'Zonov, Roman V.'
'Lemport, Pavel S.'
'Evsiunina, Mariia V.'
'Matveev, Petr I.'
'Roznyatovsky, Vitaly A.'
'Averin, Alexei D.'
'Kalle, Paulina'
'Tafeenko, Victor A.'
'Soloveva, Svetlana A.'
'Nelyubina, Yulia V.'
'Petrov, Vladimir G.'
'Ustynyuk, Yuri A.'
'Nenajdenko, Valentine G.'

_publ_section_title
;
 Steric hindrance of phenanthroline diamides enables a hundredfold
 increase in Am(III) extraction efficiency.
;
_journal_issue 13
_journal_name_full 'Dalton transactions (Cambridge, England : 2003)'
_journal_page_first 5425
_journal_page_last 5437
_journal_paper_doi 10.1039/d5dt00076a
_journal_volume 54
_journal_year 2025
_chemical_formula_moiety 'C34 H34 N4 O2'
_chemical_formula_sum 'C34 H34 N4 O2'
_chemical_formula_weight 530.65
_space_group_crystal_system monoclinic
_space_group_IT_number 15
_space_group_name_Hall '-I 2yc'
_space_group_name_H-M_alt 'I 1 2/c 1'
_atom_sites_solution_hydrogens geom
_audit_creation_method SHELXL-2016/6
_audit_update_record
;
2025-02-06 deposited with the CCDC.	2025-02-24 downloaded from the CCDC.
;
_cell_angle_alpha 90
_cell_angle_beta 96.316(3)
_cell_angle_gamma 90
_cell_formula_units_Z 8
_cell_length_a 14.8268(3)
_cell_length_b 14.1752(3)
_cell_length_c 27.6844(14)
_cell_measurement_reflns_used 8068
_cell_measurement_temperature 295(2)
_cell_measurement_theta_max 66.19
_cell_measurement_theta_min 3.21
_cell_volume 5783.2(3)
_computing_cell_refinement 'STOE X-AREA'
_computing_data_collection 'STOE X-AREA'
_computing_data_reduction 'STOE X-RED'
_computing_molecular_graphics
;
Brandenburg, K. DIAMOND, Release 2.1d; 
Crystal Impact GbR: Bonn, Germany, 2000.'
;
_computing_structure_refinement 'SHELXL-2016/6 (Sheldrick, 2016)'
_computing_structure_solution 'SHELXT (Sheldrick, 2016)'
_diffrn_ambient_temperature 295
_diffrn_detector Pilatus100K
_diffrn_detector_area_resol_mean 5.81
_diffrn_detector_type STOE
_diffrn_measured_fraction_theta_full 0.994
_diffrn_measured_fraction_theta_max 0.994
_diffrn_measurement_device_type STOE
_diffrn_measurement_method 'rotation method'
_diffrn_radiation_collimation 'focusing mirrors'
_diffrn_radiation_monochromator none
_diffrn_radiation_polarisn_norm 0
_diffrn_radiation_type 'Cu K\a'
_diffrn_radiation_wavelength 1.54186
_diffrn_reflns_av_R_equivalents 0.0526
_diffrn_reflns_av_unetI/netI 0.0561
_diffrn_reflns_Laue_measured_fraction_full 0.994
_diffrn_reflns_Laue_measured_fraction_max 0.994
_diffrn_reflns_limit_h_max 11
_diffrn_reflns_limit_h_min -17
_diffrn_reflns_limit_k_max 16
_diffrn_reflns_limit_k_min -13
_diffrn_reflns_limit_l_max 32
_diffrn_reflns_limit_l_min -32
_diffrn_reflns_number 20234
_diffrn_reflns_point_group_measured_fraction_full 0.994
_diffrn_reflns_point_group_measured_fraction_max 0.994
_diffrn_reflns_theta_full 66.532
_diffrn_reflns_theta_max 66.532
_diffrn_reflns_theta_min 5.192
_diffrn_source 'Cu GeniX 3D'
_diffrn_source_current 0.600
_diffrn_source_power 0.030
_diffrn_source_voltage 50
_exptl_absorpt_coefficient_mu 0.606
_exptl_absorpt_correction_T_max 0.621
_exptl_absorpt_correction_T_min 0.522
_exptl_absorpt_correction_type multi-scan
_exptl_absorpt_process_details
;
[c.f. r.h. blessing, acta cryst. (1995), a51, 33-38]
;
_exptl_crystal_colour colorless
_exptl_crystal_density_diffrn 1.219
_exptl_crystal_description block
_exptl_crystal_F_000 2256
_exptl_crystal_size_max .22
_exptl_crystal_size_mid .18
_exptl_crystal_size_min .14
_refine_diff_density_max 0.154
_refine_diff_density_min -0.135
_refine_diff_density_rms 0.038
_refine_ls_extinction_coef 0.00028(3)
_refine_ls_extinction_expression Fc^*^=kFc[1+0.001xFc^2^\l^3^/sin(2\q)]^-1/4^
_refine_ls_extinction_method 'SHELXL-2016/6 (Sheldrick 2016)'
_refine_ls_goodness_of_fit_ref 0.813
_refine_ls_hydrogen_treatment constr
_refine_ls_matrix_type full
_refine_ls_number_parameters 368
_refine_ls_number_reflns 5072
_refine_ls_number_restraints 0
_refine_ls_restrained_S_all 0.813
_refine_ls_R_factor_all 0.1028
_refine_ls_R_factor_gt 0.0448
_refine_ls_shift/su_max 0.001
_refine_ls_shift/su_mean 0.002
_refine_ls_structure_factor_coef Fsqd
_refine_ls_weighting_details 'w=1/[\s^2^(Fo^2^)+(0.0697P)^2^] where P=(Fo^2^+2Fc^2^)/3'
_refine_ls_weighting_scheme calc
_refine_ls_wR_factor_gt 0.1087
_refine_ls_wR_factor_ref 0.1256
_reflns_Friedel_coverage 0.000
_reflns_number_gt 2412
_reflns_number_total 5072
_reflns_threshold_expression 'I > 2\s(I)'
_cod_data_source_file d5dt00076a2.cif
_cod_data_source_block zrv165
_cod_depositor_comments 'Adding full bibliography for 7718113--7718120.cif.'
_cod_original_sg_symbol_Hall I2/c
_cod_original_sg_symbol_H-M I2/c
_cod_database_code 7718117
_shelx_shelxl_version_number 2016/6
_shelx_space_group_comment
;
The symmetry employed for this shelxl refinement is uniquely defined
by the following loop, which should always be used as a source of
symmetry information in preference to the above space-group names.
They are only intended as comments.
;

loop_
_space_group_symop_operation_xyz
'x, y, z'
'-x, y, -z+1/2'
'x+1/2, y+1/2, z+1/2'
'-x+1/2, y+1/2, -z+1'
'-x, -y, -z'
'x, -y, z-1/2'
'-x+1/2, -y+1/2, -z+1/2'
'x+1/2, -y+1/2, z'

loop_
_atom_site_label
_atom_site_type_symbol
_atom_site_fract_x
_atom_site_fract_y
_atom_site_fract_z
_atom_site_U_iso_or_equiv
_atom_site_adp_type
_atom_site_occupancy
_atom_site_site_symmetry_order
_atom_site_calc_flag
_atom_site_refinement_flags_posn
_atom_site_refinement_flags_adp
_atom_site_refinement_flags_occupancy
_atom_site_disorder_assembly
_atom_site_disorder_group
O1 O 0.27010(9) 0.73182(11) 0.14096(6) 0.0819(5) Uani 1 1 d . . . . .
O2 O 0.24539(10) 0.23055(11) 0.11424(8) 0.0983(6) Uani 1 1 d . . . . .
N1 N 0.16615(9) 0.53526(12) 0.17662(6) 0.0498(4) Uani 1 1 d . . . . .
N2 N 0.15823(9) 0.34092(13) 0.17804(7) 0.0570(5) Uani 1 1 d . . . . .
N3 N 0.16675(10) 0.65327(12) 0.08978(7) 0.0616(5) Uani 1 1 d . . . . .
N4 N 0.13913(11) 0.11857(14) 0.11954(9) 0.0917(8) Uani 1 1 d . . . . .
C2 C 0.17256(11) 0.62867(17) 0.17730(8) 0.0528(5) Uani 1 1 d . . . . .
C3 C 0.15704(14) 0.68403(18) 0.21736(10) 0.0701(7) Uani 1 1 d . . . . .
H3 H 0.164481 0.749141 0.216559 0.084 Uiso 1 1 calc R U . . .
C4 C 0.13104(14) 0.6414(2) 0.25729(10) 0.0746(7) Uani 1 1 d . . . . .
H4 H 0.118545 0.677188 0.283907 0.090 Uiso 1 1 calc R U . . .
C5 C 0.12307(12) 0.54328(19) 0.25828(8) 0.0618(6) Uani 1 1 d . . . . .
C6 C 0.09916(15) 0.4943(3) 0.29963(9) 0.0811(8) Uani 1 1 d . . . . .
H6 H 0.084019 0.528582 0.326238 0.097 Uiso 1 1 calc R U . . .
C7 C 0.09783(15) 0.4008(3) 0.30133(10) 0.0828(8) Uani 1 1 d . . . . .
H7 H 0.082839 0.370647 0.329199 0.099 Uiso 1 1 calc R U . . .
C8 C 0.11913(12) 0.3458(2) 0.26090(10) 0.0686(7) Uani 1 1 d . . . . .
C9 C 0.12053(15) 0.2476(2) 0.26168(12) 0.0863(8) Uani 1 1 d . . . . .
H9 H 0.108672 0.215685 0.289655 0.104 Uiso 1 1 calc R U . . .
C10 C 0.13892(14) 0.19812(19) 0.22223(13) 0.0822(8) Uani 1 1 d . . . . .
H10 H 0.139885 0.132532 0.222869 0.099 Uiso 1 1 calc R U . . .
C11 C 0.15662(12) 0.24739(18) 0.18007(10) 0.0647(7) Uani 1 1 d . . . . .
C12 C 0.13996(11) 0.39000(17) 0.21789(9) 0.0544(5) Uani 1 1 d . . . . .
C13 C 0.14322(11) 0.49206(16) 0.21690(8) 0.0514(5) Uani 1 1 d . . . . .
C14 C 0.18340(14) 0.19948(17) 0.13517(11) 0.0764(8) Uani 1 1 d . . . . .
C15 C 0.1709(2) 0.0685(3) 0.0778(2) 0.164(2) Uani 1 1 d . . . . .
H15A H 0.231067 0.091489 0.073336 0.196 Uiso 1 1 calc R U . . .
H15B H 0.176442 0.001983 0.085768 0.196 Uiso 1 1 calc R U . . .
C16 C 0.1144(4) 0.0778(4) 0.0325(2) 0.239(3) Uani 1 1 d . . . . .
H16A H 0.055034 0.053367 0.035906 0.359 Uiso 1 1 calc R U . . .
H16B H 0.140586 0.043061 0.007708 0.359 Uiso 1 1 calc R U . . .
H16C H 0.109715 0.143168 0.023473 0.359 Uiso 1 1 calc R U . . .
C17 C 0.05785(12) 0.08216(16) 0.13698(10) 0.0748(7) Uani 1 1 d . . . . .
C18 C 0.06293(15) -0.00035(19) 0.16330(12) 0.0961(9) Uani 1 1 d . . . . .
C19 C -0.0172(2) -0.0379(2) 0.17699(14) 0.1141(11) Uani 1 1 d . . . . .
H19 H -0.015922 -0.093632 0.194775 0.137 Uiso 1 1 calc R U . . .
C20 C -0.09853(18) 0.0076(3) 0.16416(14) 0.1103(11) Uani 1 1 d . . . . .
H20 H -0.151888 -0.018164 0.173178 0.132 Uiso 1 1 calc R U . . .
C21 C -0.10183(15) 0.0897(2) 0.13850(12) 0.0925(9) Uani 1 1 d . . . . .
H21 H -0.157351 0.119580 0.130731 0.111 Uiso 1 1 calc R U . . .
C22 C -0.02438(12) 0.12926(17) 0.12381(9) 0.0696(7) Uani 1 1 d . . . . .
C23 C -0.02998(16) 0.2201(2) 0.09617(10) 0.0937(9) Uani 1 1 d . . . . .
H23A H -0.092332 0.238956 0.089679 0.140 Uiso 1 1 calc R U . . .
H23B H -0.004587 0.211756 0.066022 0.140 Uiso 1 1 calc R U . . .
H23C H 0.003376 0.267980 0.115070 0.140 Uiso 1 1 calc R U . . .
C24 C 0.15275(18) -0.0490(2) 0.17972(18) 0.1582(18) Uani 1 1 d . . . . .
H24A H 0.166604 -0.093219 0.155335 0.237 Uiso 1 1 calc R U . . .
H24B H 0.148111 -0.081734 0.209699 0.237 Uiso 1 1 calc R U . . .
H24C H 0.200105 -0.002642 0.184468 0.237 Uiso 1 1 calc R U . . .
C25 C 0.20674(13) 0.67589(15) 0.13443(9) 0.0578(6) Uani 1 1 d . . . . .
C26 C 0.20763(16) 0.6887(2) 0.04687(10) 0.0905(8) Uani 1 1 d . . . . .
H26A H 0.272894 0.692272 0.054889 0.109 Uiso 1 1 calc R U . . .
H26B H 0.195600 0.643596 0.020600 0.109 Uiso 1 1 calc R U . . .
C27 C 0.1741(2) 0.7818(3) 0.02963(13) 0.1346(12) Uani 1 1 d . . . . .
H27A H 0.109198 0.779936 0.022906 0.202 Uiso 1 1 calc R U . . .
H27B H 0.200275 0.798036 0.000520 0.202 Uiso 1 1 calc R U . . .
H27C H 0.190910 0.828300 0.054204 0.202 Uiso 1 1 calc R U . . .
C28 C 0.08332(12) 0.60049(18) 0.08162(8) 0.0595(6) Uani 1 1 d . . . . .
C29 C 0.08674(15) 0.50770(19) 0.06676(8) 0.0668(6) Uani 1 1 d . . . . .
C30 C 0.0052(2) 0.4598(2) 0.05750(9) 0.0959(9) Uani 1 1 d . . . . .
H30 H 0.005026 0.397715 0.046648 0.115 Uiso 1 1 calc R U . . .
C31 C -0.0757(2) 0.5034(4) 0.06424(11) 0.1155(13) Uani 1 1 d . . . . .
H31 H -0.129840 0.470060 0.058353 0.139 Uiso 1 1 calc R U . . .
C32 C -0.07721(17) 0.5941(3) 0.07932(10) 0.1060(11) Uani 1 1 d . . . . .
H32 H -0.132484 0.622046 0.083669 0.127 Uiso 1 1 calc R U . . .
C33 C 0.00156(14) 0.6460(2) 0.08837(9) 0.0762(7) Uani 1 1 d . . . . .
C34 C -0.00286(18) 0.7460(2) 0.10606(12) 0.1117(11) Uani 1 1 d . . . . .
H34A H -0.062191 0.771284 0.096456 0.167 Uiso 1 1 calc R U . . .
H34B H 0.041721 0.783376 0.092157 0.167 Uiso 1 1 calc R U . . .
H34C H 0.009078 0.747186 0.140843 0.167 Uiso 1 1 calc R U . . .
C35 C 0.17484(18) 0.45823(18) 0.06221(10) 0.0923(8) Uani 1 1 d . . . . .
H35A H 0.198635 0.478684 0.033078 0.138 Uiso 1 1 calc R U . . .
H35B H 0.164846 0.391330 0.060793 0.138 Uiso 1 1 calc R U . . .
H35C H 0.217415 0.473026 0.089846 0.138 Uiso 1 1 calc R U . . .

loop_
_atom_site_aniso_label
_atom_site_aniso_U_11
_atom_site_aniso_U_22
_atom_site_aniso_U_33
_atom_site_aniso_U_23
_atom_site_aniso_U_13
_atom_site_aniso_U_12
O1 0.0676(9) 0.0783(12) 0.0992(13) -0.0024(9) 0.0064(8) -0.0257(8)
O2 0.0646(9) 0.0738(12) 0.1636(19) -0.0170(11) 0.0443(10) -0.0180(8)
N1 0.0404(8) 0.0544(13) 0.0543(12) -0.0001(9) 0.0038(7) -0.0007(7)
N2 0.0381(8) 0.0532(13) 0.0785(14) 0.0054(11) 0.0017(8) -0.0032(7)
N3 0.0515(9) 0.0736(13) 0.0603(12) 0.0066(10) 0.0098(9) -0.0103(8)
N4 0.0482(10) 0.0560(13) 0.177(2) -0.0295(14) 0.0401(12) -0.0062(9)
C2 0.0427(10) 0.0559(16) 0.0587(15) -0.0063(12) 0.0007(9) 0.0003(9)
C3 0.0720(14) 0.0640(17) 0.0732(18) -0.0122(15) 0.0038(12) 0.0025(11)
C4 0.0752(14) 0.080(2) 0.0681(19) -0.0189(15) 0.0057(13) 0.0052(13)
C5 0.0506(11) 0.088(2) 0.0465(15) -0.0004(14) 0.0053(10) -0.0025(11)
C6 0.0683(14) 0.116(3) 0.0597(18) -0.0026(18) 0.0095(12) -0.0067(15)
C7 0.0671(14) 0.125(3) 0.0565(18) 0.0209(19) 0.0070(12) -0.0148(16)
C8 0.0493(12) 0.081(2) 0.074(2) 0.0220(16) -0.0030(11) -0.0124(11)
C9 0.0691(15) 0.098(3) 0.088(2) 0.0292(19) -0.0068(14) -0.0210(14)
C10 0.0604(13) 0.0592(18) 0.122(3) 0.0279(19) -0.0136(14) -0.0158(12)
C11 0.0378(10) 0.0546(17) 0.100(2) 0.0056(16) -0.0008(11) -0.0060(10)
C12 0.0365(9) 0.0673(17) 0.0584(15) 0.0052(14) 0.0008(9) -0.0041(9)
C13 0.0377(9) 0.0640(16) 0.0516(14) 0.0024(13) 0.0011(9) -0.0021(9)
C14 0.0429(11) 0.0493(16) 0.137(3) -0.0020(15) 0.0108(13) 0.0003(11)
C15 0.103(2) 0.098(3) 0.311(7) -0.107(4) 0.118(3) -0.036(2)
C16 0.230(6) 0.295(7) 0.217(6) -0.133(6) 0.131(5) -0.022(5)
C17 0.0409(11) 0.0523(16) 0.132(2) -0.0210(14) 0.0158(11) -0.0057(10)
C18 0.0573(14) 0.0517(17) 0.179(3) -0.0065(18) 0.0116(15) -0.0088(12)
C19 0.092(2) 0.067(2) 0.186(3) -0.0112(19) 0.028(2) -0.0269(16)
C20 0.0595(17) 0.103(3) 0.174(3) -0.048(2) 0.0372(18) -0.0332(17)
C21 0.0472(13) 0.095(2) 0.135(3) -0.047(2) 0.0077(13) -0.0080(14)
C22 0.0429(11) 0.0693(17) 0.0964(19) -0.0298(14) 0.0072(11) 0.0005(10)
C23 0.0840(16) 0.096(2) 0.098(2) -0.0150(18) -0.0030(14) 0.0225(14)
C24 0.0856(19) 0.065(2) 0.316(6) 0.019(2) -0.014(3) 0.0131(15)
C25 0.0494(11) 0.0523(14) 0.0721(17) 0.0003(12) 0.0084(11) -0.0003(10)
C26 0.0858(16) 0.108(2) 0.080(2) 0.0081(17) 0.0191(14) -0.0265(16)
C27 0.135(3) 0.148(3) 0.121(3) 0.057(2) 0.015(2) -0.010(2)
C28 0.0481(11) 0.0773(17) 0.0525(13) 0.0126(12) 0.0020(9) -0.0113(11)
C29 0.0749(15) 0.0758(18) 0.0481(14) 0.0069(12) -0.0006(10) -0.0152(13)
C30 0.113(2) 0.113(2) 0.0586(17) 0.0071(15) -0.0060(15) -0.0547(19)
C31 0.077(2) 0.202(4) 0.065(2) 0.016(2) -0.0047(15) -0.068(3)
C32 0.0524(14) 0.194(4) 0.070(2) 0.027(2) -0.0015(12) -0.018(2)
C33 0.0525(13) 0.112(2) 0.0637(16) 0.0213(15) 0.0058(10) 0.0049(13)
C34 0.0931(19) 0.126(3) 0.118(3) 0.011(2) 0.0210(17) 0.0399(18)
C35 0.115(2) 0.082(2) 0.0772(19) -0.0102(14) -0.0002(15) 0.0126(15)

loop_
_atom_type_symbol
_atom_type_description
_atom_type_scat_dispersion_real
_atom_type_scat_dispersion_imag
_atom_type_scat_source
C C 0.0181 0.0091 'International Tables Vol C Tables 4.2.6.8 and 6.1.1.4'
H H 0.0000 0.0000 'International Tables Vol C Tables 4.2.6.8 and 6.1.1.4'
N N 0.0311 0.0180 'International Tables Vol C Tables 4.2.6.8 and 6.1.1.4'
O O 0.0492 0.0322 'International Tables Vol C Tables 4.2.6.8 and 6.1.1.4'

loop_
_geom_angle_atom_site_label_1
_geom_angle_atom_site_label_2
_geom_angle_atom_site_label_3
_geom_angle
_geom_angle_site_symmetry_1
_geom_angle_site_symmetry_3
_geom_angle_publ_flag
C2 N1 C13 117.74(19) . . ?
C11 N2 C12 118.1(2) . . ?
C25 N3 C28 123.33(18) . . ?
C25 N3 C26 118.51(18) . . ?
C28 N3 C26 118.07(18) . . ?
C14 N4 C17 125.7(2) . . ?
C14 N4 C15 117.9(2) . . ?
C17 N4 C15 116.1(2) . . ?
N1 C2 C3 123.6(2) . . ?
N1 C2 C25 117.7(2) . . ?
C3 C2 C25 118.5(2) . . ?
C4 C3 C2 118.9(3) . . ?
C4 C3 H3 120.5 . . ?
C2 C3 H3 120.5 . . ?
C3 C4 C5 119.6(2) . . ?
C3 C4 H4 120.2 . . ?
C5 C4 H4 120.2 . . ?
C4 C5 C13 118.0(2) . . ?
C4 C5 C6 122.2(3) . . ?
C13 C5 C6 119.8(3) . . ?
C7 C6 C5 121.6(3) . . ?
C7 C6 H6 119.2 . . ?
C5 C6 H6 119.2 . . ?
C6 C7 C8 120.8(3) . . ?
C6 C7 H7 119.6 . . ?
C8 C7 H7 119.6 . . ?
C9 C8 C12 116.9(3) . . ?
C9 C8 C7 122.5(3) . . ?
C12 C8 C7 120.5(3) . . ?
C10 C9 C8 120.7(3) . . ?
C10 C9 H9 119.7 . . ?
C8 C9 H9 119.7 . . ?
C9 C10 C11 119.0(3) . . ?
C9 C10 H10 120.5 . . ?
C11 C10 H10 120.5 . . ?
N2 C11 C10 122.4(3) . . ?
N2 C11 C14 114.0(2) . . ?
C10 C11 C14 123.3(3) . . ?
N2 C12 C8 122.8(2) . . ?
N2 C12 C13 119.1(2) . . ?
C8 C12 C13 118.1(2) . . ?
N1 C13 C5 122.1(2) . . ?
N1 C13 C12 118.8(2) . . ?
C5 C13 C12 119.1(2) . . ?
O2 C14 N4 120.8(3) . . ?
O2 C14 C11 120.6(2) . . ?
N4 C14 C11 118.6(2) . . ?
C16 C15 N4 115.7(4) . . ?
C16 C15 H15A 108.4 . . ?
N4 C15 H15A 108.4 . . ?
C16 C15 H15B 108.4 . . ?
N4 C15 H15B 108.4 . . ?
H15A C15 H15B 107.4 . . ?
C15 C16 H16A 109.5 . . ?
C15 C16 H16B 109.5 . . ?
H16A C16 H16B 109.5 . . ?
C15 C16 H16C 109.5 . . ?
H16A C16 H16C 109.5 . . ?
H16B C16 H16C 109.5 . . ?
C18 C17 C22 122.5(2) . . ?
C18 C17 N4 118.86(19) . . ?
C22 C17 N4 118.5(2) . . ?
C17 C18 C19 118.1(2) . . ?
C17 C18 C24 122.5(2) . . ?
C19 C18 C24 119.3(3) . . ?
C20 C19 C18 120.0(3) . . ?
C20 C19 H19 120.0 . . ?
C18 C19 H19 120.0 . . ?
C21 C20 C19 121.0(3) . . ?
C21 C20 H20 119.5 . . ?
C19 C20 H20 119.5 . . ?
C20 C21 C22 121.2(2) . . ?
C20 C21 H21 119.4 . . ?
C22 C21 H21 119.4 . . ?
C21 C22 C17 117.2(3) . . ?
C21 C22 C23 120.0(2) . . ?
C17 C22 C23 122.7(2) . . ?
C22 C23 H23A 109.5 . . ?
C22 C23 H23B 109.5 . . ?
H23A C23 H23B 109.5 . . ?
C22 C23 H23C 109.5 . . ?
H23A C23 H23C 109.5 . . ?
H23B C23 H23C 109.5 . . ?
C18 C24 H24A 109.5 . . ?
C18 C24 H24B 109.5 . . ?
H24A C24 H24B 109.5 . . ?
C18 C24 H24C 109.5 . . ?
H24A C24 H24C 109.5 . . ?
H24B C24 H24C 109.5 . . ?
O1 C25 N3 122.7(2) . . ?
O1 C25 C2 119.5(2) . . ?
N3 C25 C2 117.81(18) . . ?
C27 C26 N3 114.3(2) . . ?
C27 C26 H26A 108.7 . . ?
N3 C26 H26A 108.7 . . ?
C27 C26 H26B 108.7 . . ?
N3 C26 H26B 108.7 . . ?
H26A C26 H26B 107.6 . . ?
C26 C27 H27A 109.5 . . ?
C26 C27 H27B 109.5 . . ?
H27A C27 H27B 109.5 . . ?
C26 C27 H27C 109.5 . . ?
H27A C27 H27C 109.5 . . ?
H27B C27 H27C 109.5 . . ?
C29 C28 C33 122.5(2) . . ?
C29 C28 N3 118.81(19) . . ?
C33 C28 N3 118.6(2) . . ?
C28 C29 C30 117.5(2) . . ?
C28 C29 C35 122.1(2) . . ?
C30 C29 C35 120.4(3) . . ?
C31 C30 C29 120.6(3) . . ?
C31 C30 H30 119.7 . . ?
C29 C30 H30 119.7 . . ?
C32 C31 C30 120.7(3) . . ?
C32 C31 H31 119.6 . . ?
C30 C31 H31 119.6 . . ?
C31 C32 C33 121.4(3) . . ?
C31 C32 H32 119.3 . . ?
C33 C32 H32 119.3 . . ?
C32 C33 C28 117.2(3) . . ?
C32 C33 C34 119.7(3) . . ?
C28 C33 C34 123.1(2) . . ?
C33 C34 H34A 109.5 . . ?
C33 C34 H34B 109.5 . . ?
H34A C34 H34B 109.5 . . ?
C33 C34 H34C 109.5 . . ?
H34A C34 H34C 109.5 . . ?
H34B C34 H34C 109.5 . . ?
C29 C35 H35A 109.5 . . ?
C29 C35 H35B 109.5 . . ?
H35A C35 H35B 109.5 . . ?
C29 C35 H35C 109.5 . . ?
H35A C35 H35C 109.5 . . ?
H35B C35 H35C 109.5 . . ?

loop_
_geom_bond_atom_site_label_1
_geom_bond_atom_site_label_2
_geom_bond_distance
_geom_bond_site_symmetry_2
_geom_bond_publ_flag
O1 C25 1.227(2) . ?
O2 C14 1.221(3) . ?
N1 C2 1.327(2) . ?
N1 C13 1.348(3) . ?
N2 C11 1.327(3) . ?
N2 C12 1.356(3) . ?
N3 C25 1.350(3) . ?
N3 C28 1.442(2) . ?
N3 C26 1.480(3) . ?
N4 C14 1.368(3) . ?
N4 C17 1.442(3) . ?
N4 C15 1.477(5) . ?
C2 C3 1.398(3) . ?
C2 C25 1.499(3) . ?
C3 C4 1.353(3) . ?
C3 H3 0.9300 . ?
C4 C5 1.396(3) . ?
C4 H4 0.9300 . ?
C5 C13 1.416(3) . ?
C5 C6 1.417(3) . ?
C6 C7 1.327(4) . ?
C6 H6 0.9300 . ?
C7 C8 1.427(4) . ?
C7 H7 0.9300 . ?
C8 C9 1.393(4) . ?
C8 C12 1.409(3) . ?
C9 C10 1.351(4) . ?
C9 H9 0.9300 . ?
C10 C11 1.409(3) . ?
C10 H10 0.9300 . ?
C11 C14 1.507(3) . ?
C12 C13 1.448(3) . ?
C15 C16 1.436(7) . ?
C15 H15A 0.9700 . ?
C15 H15B 0.9700 . ?
C16 H16A 0.9600 . ?
C16 H16B 0.9600 . ?
C16 H16C 0.9600 . ?
C17 C18 1.376(3) . ?
C17 C22 1.403(3) . ?
C18 C19 1.392(3) . ?
C18 C24 1.524(4) . ?
C19 C20 1.379(4) . ?
C19 H19 0.9300 . ?
C20 C21 1.361(4) . ?
C20 H20 0.9300 . ?
C21 C22 1.379(3) . ?
C21 H21 0.9300 . ?
C22 C23 1.496(3) . ?
C23 H23A 0.9600 . ?
C23 H23B 0.9600 . ?
C23 H23C 0.9600 . ?
C24 H24A 0.9600 . ?
C24 H24B 0.9600 . ?
C24 H24C 0.9600 . ?
C26 C27 1.472(4) . ?
C26 H26A 0.9700 . ?
C26 H26B 0.9700 . ?
C27 H27A 0.9600 . ?
C27 H27B 0.9600 . ?
C27 H27C 0.9600 . ?
C28 C29 1.381(3) . ?
C28 C33 1.404(3) . ?
C29 C30 1.385(3) . ?
C29 C35 1.500(3) . ?
C30 C31 1.381(5) . ?
C30 H30 0.9300 . ?
C31 C32 1.352(5) . ?
C31 H31 0.9300 . ?
C32 C33 1.380(4) . ?
C32 H32 0.9300 . ?
C33 C34 1.504(4) . ?
C34 H34A 0.9600 . ?
C34 H34B 0.9600 . ?
C34 H34C 0.9600 . ?
C35 H35A 0.9600 . ?
C35 H35B 0.9600 . ?
C35 H35C 0.9600 . ?

loop_
_geom_torsion_atom_site_label_1
_geom_torsion_atom_site_label_2
_geom_torsion_atom_site_label_3
_geom_torsion_atom_site_label_4
_geom_torsion
_geom_torsion_site_symmetry_1
_geom_torsion_site_symmetry_2
_geom_torsion_site_symmetry_3
_geom_torsion_site_symmetry_4
_geom_torsion_publ_flag
C13 N1 C2 C3 0.1(2) . . . . ?
C13 N1 C2 C25 174.20(15) . . . . ?
N1 C2 C3 C4 -2.3(3) . . . . ?
C25 C2 C3 C4 -176.36(18) . . . . ?
C2 C3 C4 C5 2.0(3) . . . . ?
C3 C4 C5 C13 0.2(3) . . . . ?
C3 C4 C5 C6 177.80(19) . . . . ?
C4 C5 C6 C7 -175.3(2) . . . . ?
C13 C5 C6 C7 2.2(3) . . . . ?
C5 C6 C7 C8 -1.1(3) . . . . ?
C6 C7 C8 C9 178.5(2) . . . . ?
C6 C7 C8 C12 -1.5(3) . . . . ?
C12 C8 C9 C10 -1.6(3) . . . . ?
C7 C8 C9 C10 178.4(2) . . . . ?
C8 C9 C10 C11 -0.1(3) . . . . ?
C12 N2 C11 C10 -1.6(2) . . . . ?
C12 N2 C11 C14 -176.44(15) . . . . ?
C9 C10 C11 N2 1.8(3) . . . . ?
C9 C10 C11 C14 176.17(19) . . . . ?
C11 N2 C12 C8 -0.3(2) . . . . ?
C11 N2 C12 C13 178.69(15) . . . . ?
C9 C8 C12 N2 1.9(3) . . . . ?
C7 C8 C12 N2 -178.17(17) . . . . ?
C9 C8 C12 C13 -177.13(17) . . . . ?
C7 C8 C12 C13 2.8(3) . . . . ?
C2 N1 C13 C5 2.3(2) . . . . ?
C2 N1 C13 C12 -177.12(14) . . . . ?
C4 C5 C13 N1 -2.5(3) . . . . ?
C6 C5 C13 N1 179.87(16) . . . . ?
C4 C5 C13 C12 176.91(16) . . . . ?
C6 C5 C13 C12 -0.7(3) . . . . ?
N2 C12 C13 N1 -1.3(2) . . . . ?
C8 C12 C13 N1 177.72(15) . . . . ?
N2 C12 C13 C5 179.24(15) . . . . ?
C8 C12 C13 C5 -1.7(2) . . . . ?
C17 N4 C14 O2 -171.2(2) . . . . ?
C15 N4 C14 O2 2.1(4) . . . . ?
C17 N4 C14 C11 11.3(4) . . . . ?
C15 N4 C14 C11 -175.4(3) . . . . ?
N2 C11 C14 O2 39.6(3) . . . . ?
C10 C11 C14 O2 -135.2(2) . . . . ?
N2 C11 C14 N4 -142.88(19) . . . . ?
C10 C11 C14 N4 42.3(3) . . . . ?
C14 N4 C15 C16 -105.3(4) . . . . ?
C17 N4 C15 C16 68.6(5) . . . . ?
C14 N4 C17 C18 -112.1(3) . . . . ?
C15 N4 C17 C18 74.5(4) . . . . ?
C14 N4 C17 C22 71.8(3) . . . . ?
C15 N4 C17 C22 -101.6(4) . . . . ?
C22 C17 C18 C19 0.2(4) . . . . ?
N4 C17 C18 C19 -175.7(3) . . . . ?
C22 C17 C18 C24 -176.9(3) . . . . ?
N4 C17 C18 C24 7.1(4) . . . . ?
C17 C18 C19 C20 -0.1(4) . . . . ?
C24 C18 C19 C20 177.2(3) . . . . ?
C18 C19 C20 C21 -0.6(5) . . . . ?
C19 C20 C21 C22 1.0(5) . . . . ?
C20 C21 C22 C17 -0.8(4) . . . . ?
C20 C21 C22 C23 -179.3(3) . . . . ?
C18 C17 C22 C21 0.2(4) . . . . ?
N4 C17 C22 C21 176.1(2) . . . . ?
C18 C17 C22 C23 178.6(2) . . . . ?
N4 C17 C22 C23 -5.5(3) . . . . ?
C28 N3 C25 O1 -169.3(2) . . . . ?
C26 N3 C25 O1 7.2(3) . . . . ?
C28 N3 C25 C2 11.9(3) . . . . ?
C26 N3 C25 C2 -171.6(2) . . . . ?
N1 C2 C25 O1 -127.6(2) . . . . ?
C3 C2 C25 O1 46.8(3) . . . . ?
N1 C2 C25 N3 51.3(2) . . . . ?
C3 C2 C25 N3 -134.34(19) . . . . ?
C25 N3 C26 C27 -89.0(3) . . . . ?
C28 N3 C26 C27 87.7(3) . . . . ?
C25 N3 C28 C29 -106.5(2) . . . . ?
C26 N3 C28 C29 77.0(3) . . . . ?
C25 N3 C28 C33 74.5(3) . . . . ?
C26 N3 C28 C33 -102.0(2) . . . . ?
C33 C28 C29 C30 1.3(3) . . . . ?
N3 C28 C29 C30 -177.70(19) . . . . ?
C33 C28 C29 C35 -176.7(2) . . . . ?
N3 C28 C29 C35 4.4(3) . . . . ?
C28 C29 C30 C31 -1.6(3) . . . . ?
C35 C29 C30 C31 176.4(2) . . . . ?
C29 C30 C31 C32 1.0(4) . . . . ?
C30 C31 C32 C33 0.1(5) . . . . ?
C31 C32 C33 C28 -0.5(4) . . . . ?
C31 C32 C33 C34 -178.8(3) . . . . ?
C29 C28 C33 C32 -0.2(3) . . . . ?
N3 C28 C33 C32 178.7(2) . . . . ?
C29 C28 C33 C34 178.0(2) . . . . ?
N3 C28 C33 C34 -3.0(3) . . . . ?
